data_7054288
loop_
_publ_author_name
'Rojas-Montoya, Iv\'an D.'
'Santana-Silva, Alicia'
'Garc\'ia-Montalvo, Ver\'onica'
'Mu\~noz-Hern\'andez, Miguel-\'Angel'
'Rivera, Margarita'

_publ_section_title
;
 N-(Chalcogen)phosphorylated (chalcogen)ureas of zinc and cadmium(ii):
 SSPs for group 12--16 thin films
;
_journal_issue 10
_journal_name_full 'New J. Chem.'
_journal_page_first 4702
_journal_paper_doi 10.1039/C4NJ00482E
_journal_volume 38
_journal_year 2014
_chemical_formula_moiety 'C36 H40 N4 P2 S4 Zn'
_chemical_formula_sum 'C36 H40 N4 P2 S4 Zn'
_chemical_formula_weight 784.27
_chemical_name_systematic
;

 ?

;
_space_group_IT_number 2
_symmetry_cell_setting triclinic
_symmetry_space_group_name_Hall '-P 1'
_symmetry_space_group_name_H-M 'P -1'
_atom_sites_solution_hydrogens geom
_atom_sites_solution_primary direct
_atom_sites_solution_secondary difmap
_audit_creation_method SHELXL-97
_cell_angle_alpha 64.633(2)
_cell_angle_beta 73.929(2)
_cell_angle_gamma 68.548(2)
_cell_formula_units_Z 2
_cell_length_a 10.5894(14)
_cell_length_b 13.7850(19)
_cell_length_c 16.051(2)
_cell_measurement_reflns_used 6308
_cell_measurement_temperature 298(2)
_cell_measurement_theta_max 25.29
_cell_measurement_theta_min 2.29
_cell_volume 1950.3(4)
_computing_cell_refinement 'SMART V 5.625 (Bruker, 1999)'
_computing_data_collection 'SMART V 5.625 (Bruker, 1999)'
_computing_data_reduction 'SAINT V 6.23A (Bruker, 1999)'
_computing_molecular_graphics 'SHELXTL  (Sheldrick, 2008)'
_computing_publication_material 'SHELXTL  (Sheldrick, 2008)'
_computing_structure_refinement 'SHELXL-97 (Sheldrick, 2008)'
_computing_structure_solution 'SHELXS-97 (Sheldrick, 2008)'
_diffrn_ambient_temperature 298(2)
_diffrn_detector_area_resol_mean 0.83
_diffrn_measured_fraction_theta_full 0.995
_diffrn_measured_fraction_theta_max 0.995
_diffrn_measurement_device_type 'CCD area detector'
_diffrn_measurement_method 'omega scans'
_diffrn_radiation_monochromator graphite
_diffrn_radiation_source 'fine-focus sealed tube'
_diffrn_radiation_type MoK\a
_diffrn_radiation_wavelength 0.71073
_diffrn_reflns_av_R_equivalents 0.0352
_diffrn_reflns_av_sigmaI/netI 0.0597
_diffrn_reflns_limit_h_max 12
_diffrn_reflns_limit_h_min -12
_diffrn_reflns_limit_k_max 16
_diffrn_reflns_limit_k_min -16
_diffrn_reflns_limit_l_max 19
_diffrn_reflns_limit_l_min -19
_diffrn_reflns_number 16255
_diffrn_reflns_theta_full 25.36
_diffrn_reflns_theta_max 25.36
_diffrn_reflns_theta_min 1.71
_exptl_absorpt_coefficient_mu 0.956
_exptl_absorpt_correction_T_max 0.9100
_exptl_absorpt_correction_T_min 0.7852
_exptl_absorpt_correction_type analytical
_exptl_absorpt_process_details 'SHELXTL V 6.12 (Sheldrick, 2008)'
_exptl_crystal_colour Colorless
_exptl_crystal_density_diffrn 1.336
_exptl_crystal_density_method 'not measured'
_exptl_crystal_description Prism
_exptl_crystal_F_000 816
_exptl_crystal_size_max 0.24
_exptl_crystal_size_mid 0.14
_exptl_crystal_size_min 0.12
_refine_diff_density_max 0.377
_refine_diff_density_min -0.207
_refine_diff_density_rms 0.043
_refine_ls_extinction_method none
_refine_ls_goodness_of_fit_ref 0.841
_refine_ls_hydrogen_treatment constr
_refine_ls_matrix_type full
_refine_ls_number_parameters 470
_refine_ls_number_reflns 7111
_refine_ls_number_restraints 162
_refine_ls_restrained_S_all 0.835
_refine_ls_R_factor_all 0.0614
_refine_ls_R_factor_gt 0.0365
_refine_ls_shift/su_max 0.001
_refine_ls_shift/su_mean 0.000
_refine_ls_structure_factor_coef Fsqd
_refine_ls_weighting_details 'calc w=1/[\s^2^(Fo^2^)+(0.0300P)^2^] where P=(Fo^2^+2Fc^2^)/3'
_refine_ls_weighting_scheme calc
_refine_ls_wR_factor_gt 0.0694
_refine_ls_wR_factor_ref 0.0741
_reflns_number_gt 4514
_reflns_number_total 7111
_reflns_threshold_expression >2sigma(I)
_cod_data_source_file c4nj00482e2.cif
_cod_data_source_block Compound_11
_cod_depositor_comments
;
The following automatic conversions were performed:

'_symmetry_cell_setting' value 'Triclinic' changed to 'triclinic'
according to
/usr/data/users/saulius/crontab/automatic-downloads/rss-feeds/RSC/lib/dictionaries/cif_core.dic
dictionary named 'cif_core.dic' version 2.4.2 from
2011-04-26.

'_exptl_absorpt_correction_type' value 'Analytical'
changed to 'analytical' according to
/usr/data/users/saulius/crontab/automatic-downloads/rss-feeds/RSC/lib/dictionaries/cif_core.dic
dictionary named 'cif_core.dic' version 2.4.2 from 2011-04-26.

Automatic conversion script
Id: cif_fix_values 2281 2013-09-26 08:29:07Z andrius 

 Adding full bibliography for 7054285--7054289.cif.
;
_cod_original_cell_volume 1950.2(5)
_cod_database_code 7054288

loop_
_symmetry_equiv_pos_as_xyz
'x, y, z'
'-x, -y, -z'

loop_
_atom_site_label
_atom_site_type_symbol
_atom_site_fract_x
_atom_site_fract_y
_atom_site_fract_z
_atom_site_U_iso_or_equiv
_atom_site_adp_type
_atom_site_occupancy
_atom_site_symmetry_multiplicity
_atom_site_calc_flag
_atom_site_refinement_flags
_atom_site_disorder_assembly
_atom_site_disorder_group
Zn Zn 0.78916(3) 0.70944(2) 0.20315(2) 0.05390(11) Uani 1 1 d . . .
S1 S 0.97501(7) 0.70241(6) 0.08635(5) 0.0624(2) Uani 1 1 d . . .
S2 S 0.81985(7) 0.53093(6) 0.32038(5) 0.0643(2) Uani 1 1 d . . .
S3 S 0.57934(7) 0.74797(6) 0.16058(6) 0.0688(2) Uani 1 1 d . . .
S4 S 0.78511(7) 0.84897(6) 0.25077(6) 0.0669(2) Uani 1 1 d . . .
P1 P 1.01957(7) 0.47319(6) 0.27729(5) 0.05177(19) Uani 1 1 d . . .
P2 P 0.58085(7) 0.90999(6) 0.26860(5) 0.05173(19) Uani 1 1 d . A .
C1 C 1.0559(2) 0.5635(2) 0.0958(2) 0.0518(7) Uani 1 1 d . . .
N1 N 1.0648(2) 0.47456(17) 0.17312(15) 0.0534(6) Uani 1 1 d . . .
N2 N 1.1181(2) 0.54569(19) 0.01561(16) 0.0634(6) Uani 1 1 d . . .
N3 N 0.4998(2) 0.94722(17) 0.18518(15) 0.0579(6) Uani 1 1 d . . .
N4 N 0.3849(2) 0.9339(2) 0.09223(17) 0.0697(7) Uani 1 1 d . . .
C2 C 0.4843(3) 0.8859(2) 0.14664(19) 0.0544(7) Uani 1 1 d . . .
C3 C 1.2116(3) 0.4371(2) 0.0155(2) 0.0729(9) Uani 1 1 d . . .
H3A H 1.1834 0.4126 -0.0230 0.087 Uiso 1 1 calc R . .
H3B H 1.2088 0.3818 0.0784 0.087 Uiso 1 1 calc R . .
C4 C 1.3556(3) 0.4472(3) -0.0218(3) 0.0952(12) Uani 1 1 d . . .
H4A H 1.3867 0.4639 0.0207 0.114 Uiso 1 1 calc R . .
H4B H 1.4165 0.3763 -0.0254 0.114 Uiso 1 1 calc R . .
C5 C 1.3622(4) 0.5373(4) -0.1162(3) 0.1150(14) Uani 1 1 d . . .
H5A H 1.3438 0.5156 -0.1607 0.138 Uiso 1 1 calc R . .
H5B H 1.4537 0.5465 -0.1357 0.138 Uiso 1 1 calc R . .
C6 C 1.2589(4) 0.6474(3) -0.1153(3) 0.1036(12) Uani 1 1 d . . .
H6A H 1.2843 0.6744 -0.0774 0.124 Uiso 1 1 calc R . .
H6B H 1.2587 0.7027 -0.1782 0.124 Uiso 1 1 calc R . .
C7 C 1.1181(3) 0.6317(3) -0.0767(2) 0.0803(9) Uani 1 1 d . . .
H7A H 1.0532 0.7016 -0.0738 0.096 Uiso 1 1 calc R . .
H7B H 1.0898 0.6105 -0.1175 0.096 Uiso 1 1 calc R . .
C8 C 1.0673(3) 0.3270(2) 0.3491(2) 0.0578(7) Uani 1 1 d . . .
C9 C 1.1042(3) 0.2920(3) 0.4351(2) 0.0775(9) Uani 1 1 d . . .
H9 H 1.1100 0.3443 0.4549 0.093 Uiso 1 1 calc R . .
C10 C 1.1330(3) 0.1805(3) 0.4928(3) 0.0961(11) Uani 1 1 d . . .
H10 H 1.1561 0.1582 0.5515 0.115 Uiso 1 1 calc R . .
C11 C 1.1274(4) 0.1036(3) 0.4632(3) 0.1035(12) Uani 1 1 d . . .
H11 H 1.1488 0.0281 0.5012 0.124 Uiso 1 1 calc R . .
C12 C 1.0908(4) 0.1362(3) 0.3790(3) 0.1093(13) Uani 1 1 d . . .
H12 H 1.0857 0.0834 0.3595 0.131 Uiso 1 1 calc R . .
C13 C 1.0609(4) 0.2486(3) 0.3215(2) 0.0900(11) Uani 1 1 d . . .
H13 H 1.0362 0.2705 0.2634 0.108 Uiso 1 1 calc R . .
C14 C 1.1218(3) 0.5369(2) 0.30003(18) 0.0516(7) Uani 1 1 d . . .
C15 C 1.2520(3) 0.5339(2) 0.25179(19) 0.0589(7) Uani 1 1 d . . .
H15 H 1.2849 0.5003 0.2076 0.071 Uiso 1 1 calc R . .
C16 C 1.3339(3) 0.5798(2) 0.2678(2) 0.0680(8) Uani 1 1 d . . .
H16 H 1.4215 0.5770 0.2346 0.082 Uiso 1 1 calc R . .
C17 C 1.2875(3) 0.6294(3) 0.3321(2) 0.0763(9) Uani 1 1 d . . .
H17 H 1.3430 0.6604 0.3429 0.092 Uiso 1 1 calc R . .
C18 C 1.1600(4) 0.6330(3) 0.3799(2) 0.0926(11) Uani 1 1 d . . .
H18 H 1.1285 0.6665 0.4242 0.111 Uiso 1 1 calc R . .
C19 C 1.0754(3) 0.5879(3) 0.3643(2) 0.0777(9) Uani 1 1 d . . .
H19 H 0.9874 0.5920 0.3973 0.093 Uiso 1 1 calc R . .
C20 C 0.2867(4) 1.0424(3) 0.0880(3) 0.0949(11) Uani 1 1 d . . .
H20A H 0.2838 1.0931 0.0236 0.114 Uiso 1 1 calc R . .
H20B H 0.3151 1.0749 0.1202 0.114 Uiso 1 1 calc R . .
C21 C 0.1480(4) 1.0276(4) 0.1323(3) 0.1259(15) Uani 1 1 d . . .
H21A H 0.0829 1.0999 0.1285 0.151 Uiso 1 1 calc R . .
H21B H 0.1502 0.9804 0.1976 0.151 Uiso 1 1 calc R . .
C22 C 0.1026(4) 0.9757(4) 0.0854(4) 0.1371(17) Uani 1 1 d . . .
H22A H 0.0899 1.0268 0.0221 0.165 Uiso 1 1 calc R . .
H22B H 0.0154 0.9618 0.1182 0.165 Uiso 1 1 calc R . .
C23 C 0.2072(4) 0.8672(3) 0.0841(3) 0.1250(15) Uani 1 1 d . . .
H23A H 0.1812 0.8389 0.0474 0.150 Uiso 1 1 calc R . .
H23B H 0.2091 0.8122 0.1472 0.150 Uiso 1 1 calc R . .
C24 C 0.3478(4) 0.8827(3) 0.0437(2) 0.0914(11) Uani 1 1 d . . .
H24A H 0.4142 0.8106 0.0487 0.110 Uiso 1 1 calc R . .
H24B H 0.3493 0.9298 -0.0218 0.110 Uiso 1 1 calc R . .
C25 C 0.5037(3) 0.8182(2) 0.37270(19) 0.0573(7) Uani 1 1 d DU . .
C26 C 0.3597(8) 0.8612(9) 0.3874(9) 0.067(2) Uani 0.577(14) 1 d PDU A 1
H26 H 0.3158 0.9305 0.3467 0.080 Uiso 0.577(14) 1 calc PR A 1
C27 C 0.2846(9) 0.7990(9) 0.4631(7) 0.0722(19) Uani 0.577(14) 1 d PDU A 1
H27 H 0.1897 0.8265 0.4736 0.087 Uiso 0.577(14) 1 calc PR A 1
C28 C 0.3500(12) 0.6972(8) 0.5225(6) 0.073(2) Uani 0.577(14) 1 d PDU A 1
H28 H 0.2988 0.6564 0.5736 0.088 Uiso 0.577(14) 1 calc PR A 1
C29 C 0.4860(11) 0.6549(8) 0.5087(7) 0.082(2) Uani 0.577(14) 1 d PDU A 1
H29 H 0.5282 0.5850 0.5496 0.098 Uiso 0.577(14) 1 calc PR A 1
C30 C 0.5652(10) 0.7154(11) 0.4329(10) 0.071(2) Uani 0.577(14) 1 d PDU A 1
H30 H 0.6599 0.6856 0.4235 0.085 Uiso 0.577(14) 1 calc PR A 1
C26A C 0.3652(11) 0.8297(12) 0.4024(13) 0.069(3) Uani 0.423(14) 1 d PDU A 2
H26A H 0.3023 0.8898 0.3663 0.082 Uiso 0.423(14) 1 calc PR A 2
C27A C 0.3173(12) 0.7533(12) 0.4852(10) 0.074(3) Uani 0.423(14) 1 d PDU A 2
H27A H 0.2238 0.7644 0.5059 0.089 Uiso 0.423(14) 1 calc PR A 2
C28A C 0.4105(16) 0.6618(11) 0.5352(9) 0.075(3) Uani 0.423(14) 1 d PDU A 2
H28A H 0.3792 0.6089 0.5889 0.090 Uiso 0.423(14) 1 calc PR A 2
C29A C 0.5481(14) 0.6462(10) 0.5084(9) 0.075(3) Uani 0.423(14) 1 d PDU A 2
H29A H 0.6093 0.5828 0.5433 0.090 Uiso 0.423(14) 1 calc PR A 2
C30A C 0.5976(12) 0.7258(14) 0.4278(14) 0.068(3) Uani 0.423(14) 1 d PDU A 2
H30A H 0.6913 0.7176 0.4111 0.082 Uiso 0.423(14) 1 calc PR A 2
C31 C 0.5408(3) 1.0374(2) 0.2894(2) 0.0564(7) Uani 1 1 d . . .
C32 C 0.4689(3) 1.1371(2) 0.2326(2) 0.0838(10) Uani 1 1 d . A .
H32 H 0.4408 1.1406 0.1811 0.101 Uiso 1 1 calc R . .
C33 C 0.4372(4) 1.2334(3) 0.2508(3) 0.0992(12) Uani 1 1 d . . .
H33 H 0.3875 1.3009 0.2114 0.119 Uiso 1 1 calc R A .
C34 C 0.4766(4) 1.2312(3) 0.3236(3) 0.0861(10) Uani 1 1 d . A .
H34 H 0.4561 1.2968 0.3344 0.103 Uiso 1 1 calc R . .
C35 C 0.5455(4) 1.1343(3) 0.3806(3) 0.1136(14) Uani 1 1 d . . .
H35 H 0.5730 1.1320 0.4318 0.136 Uiso 1 1 calc R A .
C36 C 0.5769(4) 1.0359(3) 0.3642(3) 0.1067(13) Uani 1 1 d . A .
H36 H 0.6235 0.9684 0.4055 0.128 Uiso 1 1 calc R . .

loop_
_atom_site_aniso_label
_atom_site_aniso_U_11
_atom_site_aniso_U_22
_atom_site_aniso_U_33
_atom_site_aniso_U_23
_atom_site_aniso_U_13
_atom_site_aniso_U_12
Zn 0.04569(19) 0.04888(19) 0.0662(2) -0.02690(16) -0.00139(15) -0.01018(14)
S1 0.0584(5) 0.0546(4) 0.0647(5) -0.0233(4) 0.0064(4) -0.0151(4)
S2 0.0501(4) 0.0521(4) 0.0755(5) -0.0202(4) 0.0050(4) -0.0120(3)
S3 0.0527(4) 0.0623(5) 0.1072(6) -0.0468(5) -0.0160(4) -0.0113(4)
S4 0.0491(4) 0.0684(5) 0.0964(6) -0.0464(5) -0.0061(4) -0.0147(4)
P1 0.0495(4) 0.0467(4) 0.0569(5) -0.0233(4) -0.0032(4) -0.0093(3)
P2 0.0517(4) 0.0449(4) 0.0604(5) -0.0240(4) -0.0086(4) -0.0097(3)
C1 0.0365(15) 0.0662(19) 0.0595(19) -0.0325(17) -0.0023(14) -0.0138(13)
N1 0.0544(14) 0.0509(14) 0.0555(15) -0.0265(12) -0.0061(12) -0.0086(11)
N2 0.0556(15) 0.0720(16) 0.0550(16) -0.0296(14) -0.0017(12) -0.0066(13)
N3 0.0642(15) 0.0496(14) 0.0643(15) -0.0257(12) -0.0193(12) -0.0077(11)
N4 0.0679(16) 0.0683(17) 0.0806(18) -0.0277(14) -0.0269(14) -0.0151(14)
C2 0.0432(16) 0.0590(18) 0.0580(18) -0.0204(15) -0.0022(14) -0.0162(14)
C3 0.064(2) 0.081(2) 0.080(2) -0.0500(19) -0.0050(17) -0.0078(17)
C4 0.056(2) 0.121(3) 0.137(3) -0.092(3) -0.003(2) -0.010(2)
C5 0.077(3) 0.148(4) 0.131(4) -0.084(3) 0.040(3) -0.045(3)
C6 0.099(3) 0.114(3) 0.094(3) -0.049(2) 0.029(2) -0.046(2)
C7 0.078(2) 0.093(2) 0.059(2) -0.0314(19) 0.0023(18) -0.0162(19)
C8 0.0535(17) 0.0502(17) 0.065(2) -0.0257(16) -0.0033(15) -0.0075(13)
C9 0.082(2) 0.062(2) 0.073(2) -0.0221(19) -0.0125(19) -0.0063(17)
C10 0.097(3) 0.077(3) 0.080(3) -0.010(2) -0.024(2) -0.001(2)
C11 0.115(3) 0.057(2) 0.104(3) -0.010(2) -0.026(3) -0.003(2)
C12 0.142(4) 0.055(2) 0.130(4) -0.037(3) -0.033(3) -0.013(2)
C13 0.124(3) 0.054(2) 0.090(3) -0.023(2) -0.034(2) -0.014(2)
C14 0.0520(17) 0.0486(16) 0.0528(17) -0.0209(14) -0.0067(14) -0.0106(13)
C15 0.0566(18) 0.0560(17) 0.0696(19) -0.0359(15) -0.0001(15) -0.0130(14)
C16 0.0563(18) 0.073(2) 0.081(2) -0.0383(18) 0.0011(16) -0.0213(16)
C17 0.073(2) 0.085(2) 0.090(2) -0.046(2) -0.011(2) -0.0273(19)
C18 0.088(3) 0.131(3) 0.098(3) -0.083(3) 0.003(2) -0.037(2)
C19 0.063(2) 0.112(3) 0.079(2) -0.063(2) 0.0085(17) -0.0284(19)
C20 0.093(3) 0.066(2) 0.125(3) -0.025(2) -0.061(3) -0.001(2)
C21 0.086(3) 0.126(4) 0.116(4) -0.032(3) -0.031(3) 0.021(3)
C22 0.077(3) 0.132(4) 0.166(5) -0.001(3) -0.038(3) -0.040(3)
C23 0.112(3) 0.104(3) 0.163(4) -0.005(3) -0.067(3) -0.055(3)
C24 0.101(3) 0.098(3) 0.095(3) -0.036(2) -0.043(2) -0.027(2)
C25 0.0682(16) 0.0528(15) 0.0603(17) -0.0297(13) -0.0045(14) -0.0200(14)
C26 0.070(3) 0.061(5) 0.072(4) -0.025(3) 0.005(3) -0.032(3)
C27 0.079(3) 0.064(4) 0.073(4) -0.023(3) 0.004(3) -0.034(3)
C28 0.086(5) 0.063(5) 0.070(4) -0.024(3) 0.004(4) -0.034(4)
C29 0.087(5) 0.070(3) 0.077(4) -0.022(3) 0.004(4) -0.027(4)
C30 0.084(4) 0.058(3) 0.066(3) -0.025(3) 0.001(3) -0.022(3)
C26A 0.079(3) 0.063(5) 0.072(5) -0.024(4) -0.001(3) -0.037(3)
C27A 0.086(4) 0.066(6) 0.073(5) -0.024(4) 0.001(4) -0.035(4)
C28A 0.086(5) 0.069(5) 0.070(4) -0.025(3) 0.005(4) -0.033(4)
C29A 0.087(5) 0.061(3) 0.069(4) -0.023(3) 0.011(5) -0.030(4)
C30A 0.083(4) 0.053(4) 0.063(4) -0.022(3) 0.005(4) -0.024(4)
C31 0.0627(18) 0.0478(17) 0.0619(19) -0.0234(15) -0.0116(15) -0.0131(14)
C32 0.114(3) 0.053(2) 0.093(3) -0.0302(19) -0.035(2) -0.0141(19)
C33 0.134(3) 0.052(2) 0.114(3) -0.033(2) -0.039(3) -0.011(2)
C34 0.110(3) 0.058(2) 0.094(3) -0.038(2) -0.010(2) -0.019(2)
C35 0.160(4) 0.083(3) 0.126(3) -0.062(3) -0.063(3) -0.006(3)
C36 0.143(3) 0.066(2) 0.123(3) -0.049(2) -0.071(3) 0.013(2)

loop_
_atom_type_symbol
_atom_type_description
_atom_type_scat_dispersion_real
_atom_type_scat_dispersion_imag
_atom_type_scat_source
C C 0.0033 0.0016 'International Tables Vol C Tables 4.2.6.8 and 6.1.1.4'
H H 0.0000 0.0000 'International Tables Vol C Tables 4.2.6.8 and 6.1.1.4'
N N 0.0061 0.0033 'International Tables Vol C Tables 4.2.6.8 and 6.1.1.4'
P P 0.1023 0.0942 'International Tables Vol C Tables 4.2.6.8 and 6.1.1.4'
S S 0.1246 0.1234 'International Tables Vol C Tables 4.2.6.8 and 6.1.1.4'
Zn Zn 0.2839 1.4301 'International Tables Vol C Tables 4.2.6.8 and 6.1.1.4'

loop_
_geom_angle_atom_site_label_1
_geom_angle_atom_site_label_2
_geom_angle_atom_site_label_3
_geom_angle
S3 Zn S1 115.40(3)
S3 Zn S4 109.75(3)
S1 Zn S4 105.58(3)
S3 Zn S2 104.12(3)
S1 Zn S2 108.00(3)
S4 Zn S2 114.26(3)
C1 S1 Zn 109.46(10)
P1 S2 Zn 95.79(3)
C2 S3 Zn 110.01(10)
P2 S4 Zn 95.46(3)
N1 P1 C8 104.10(12)
N1 P1 C14 110.09(12)
C8 P1 C14 106.50(13)
N1 P1 S2 118.35(9)
C8 P1 S2 105.31(9)
C14 P1 S2 111.45(9)
N3 P2 C25 109.26(12)
N3 P2 C31 103.52(12)
C25 P2 C31 104.97(12)
N3 P2 S4 119.21(9)
C25 P2 S4 111.34(10)
C31 P2 S4 107.30(9)
N1 C1 N2 116.7(2)
N1 C1 S1 126.6(2)
N2 C1 S1 116.7(2)
C1 N1 P1 126.68(18)
C1 N2 C7 125.3(2)
C1 N2 C3 121.8(2)
C7 N2 C3 112.2(2)
C2 N3 P2 129.45(19)
C2 N4 C24 126.7(3)
C2 N4 C20 120.9(2)
C24 N4 C20 111.8(2)
N3 C2 N4 116.8(2)
N3 C2 S3 126.0(2)
N4 C2 S3 117.2(2)
N2 C3 C4 109.5(2)
N2 C3 H3A 109.8
C4 C3 H3A 109.8
N2 C3 H3B 109.8
C4 C3 H3B 109.8
H3A C3 H3B 108.2
C5 C4 C3 111.4(3)
C5 C4 H4A 109.3
C3 C4 H4A 109.3
C5 C4 H4B 109.3
C3 C4 H4B 109.3
H4A C4 H4B 108.0
C4 C5 C6 111.0(3)
C4 C5 H5A 109.4
C6 C5 H5A 109.4
C4 C5 H5B 109.4
C6 C5 H5B 109.4
H5A C5 H5B 108.0
C7 C6 C5 110.0(3)
C7 C6 H6A 109.7
C5 C6 H6A 109.7
C7 C6 H6B 109.7
C5 C6 H6B 109.7
H6A C6 H6B 108.2
N2 C7 C6 110.4(3)
N2 C7 H7A 109.6
C6 C7 H7A 109.6
N2 C7 H7B 109.6
C6 C7 H7B 109.6
H7A C7 H7B 108.1
C13 C8 C9 118.1(3)
C13 C8 P1 120.7(2)
C9 C8 P1 121.1(2)
C8 C9 C10 121.2(3)
C8 C9 H9 119.4
C10 C9 H9 119.4
C11 C10 C9 119.5(3)
C11 C10 H10 120.3
C9 C10 H10 120.3
C12 C11 C10 120.3(4)
C12 C11 H11 119.9
C10 C11 H11 119.9
C11 C12 C13 120.0(4)
C11 C12 H12 120.0
C13 C12 H12 120.0
C8 C13 C12 120.8(3)
C8 C13 H13 119.6
C12 C13 H13 119.6
C19 C14 C15 118.3(3)
C19 C14 P1 122.6(2)
C15 C14 P1 119.1(2)
C16 C15 C14 121.0(3)
C16 C15 H15 119.5
C14 C15 H15 119.5
C17 C16 C15 120.3(3)
C17 C16 H16 119.8
C15 C16 H16 119.8
C18 C17 C16 119.4(3)
C18 C17 H17 120.3
C16 C17 H17 120.3
C17 C18 C19 121.2(3)
C17 C18 H18 119.4
C19 C18 H18 119.4
C14 C19 C18 119.8(3)
C14 C19 H19 120.1
C18 C19 H19 120.1
N4 C20 C21 109.6(3)
N4 C20 H20A 109.7
C21 C20 H20A 109.7
N4 C20 H20B 109.7
C21 C20 H20B 109.7
H20A C20 H20B 108.2
C20 C21 C22 111.0(4)
C20 C21 H21A 109.4
C22 C21 H21A 109.4
C20 C21 H21B 109.4
C22 C21 H21B 109.4
H21A C21 H21B 108.0
C21 C22 C23 110.5(3)
C21 C22 H22A 109.5
C23 C22 H22A 109.5
C21 C22 H22B 109.5
C23 C22 H22B 109.5
H22A C22 H22B 108.1
C22 C23 C24 111.3(3)
C22 C23 H23A 109.4
C24 C23 H23A 109.4
C22 C23 H23B 109.4
C24 C23 H23B 109.4
H23A C23 H23B 108.0
N4 C24 C23 110.7(3)
N4 C24 H24A 109.5
C23 C24 H24A 109.5
N4 C24 H24B 109.5
C23 C24 H24B 109.5
H24A C24 H24B 108.1
C30 C25 C26A 103.8(6)
C30 C25 C26 119.0(5)
C26A C25 C26 15.9(7)
C30 C25 C30A 16.2(12)
C26A C25 C30A 118.3(7)
C26 C25 C30A 132.7(6)
C30 C25 P2 128.8(5)
C26A C25 P2 126.9(6)
C26 C25 P2 112.1(4)
C30A C25 P2 114.8(5)
C27 C26 C25 119.3(6)
C27 C26 H26 120.4
C25 C26 H26 120.4
C28 C27 C26 119.9(7)
C28 C27 H27 120.0
C26 C27 H27 120.0
C29 C28 C27 121.4(7)
C29 C28 H28 119.3
C27 C28 H28 119.3
C28 C29 C30 120.2(7)
C28 C29 H29 119.9
C30 C29 H29 119.9
C25 C30 C29 120.1(7)
C25 C30 H30 119.9
C29 C30 H30 119.9
C25 C26A C27A 121.8(9)
C25 C26A H26A 119.1
C27A C26A H26A 119.1
C28A C27A C26A 118.7(10)
C28A C27A H27A 120.7
C26A C27A H27A 120.7
C29A C28A C27A 121.7(9)
C29A C28A H28A 119.1
C27A C28A H28A 119.1
C28A C29A C30A 120.1(9)
C28A C29A H29A 120.0
C30A C29A H29A 120.0
C29A C30A C25 119.3(9)
C29A C30A H30A 120.4
C25 C30A H30A 120.4
C36 C31 C32 117.7(3)
C36 C31 P2 120.9(2)
C32 C31 P2 121.4(2)
C31 C32 C33 120.4(3)
C31 C32 H32 119.8
C33 C32 H32 119.8
C34 C33 C32 121.2(3)
C34 C33 H33 119.4
C32 C33 H33 119.4
C35 C34 C33 119.3(3)
C35 C34 H34 120.4
C33 C34 H34 120.4
C34 C35 C36 120.4(3)
C34 C35 H35 119.8
C36 C35 H35 119.8
C31 C36 C35 120.9(3)
C31 C36 H36 119.5
C35 C36 H36 119.5

loop_
_geom_bond_atom_site_label_1
_geom_bond_atom_site_label_2
_geom_bond_distance
Zn S3 2.3135(8)
Zn S1 2.3174(8)
Zn S4 2.3381(8)
Zn S2 2.3426(8)
S1 C1 1.745(3)
S2 P1 2.0038(10)
S3 C2 1.743(3)
S4 P2 2.0002(10)
P1 N1 1.600(2)
P1 C8 1.797(3)
P1 C14 1.807(3)
P2 N3 1.587(2)
P2 C25 1.802(3)
P2 C31 1.804(3)
C1 N1 1.315(3)
C1 N2 1.355(3)
N2 C7 1.447(3)
N2 C3 1.462(3)
N3 C2 1.316(3)
N4 C2 1.346(3)
N4 C24 1.451(3)
N4 C20 1.462(4)
C3 C4 1.511(4)
C3 H3A 0.9700
C3 H3B 0.9700
C4 C5 1.495(5)
C4 H4A 0.9700
C4 H4B 0.9700
C5 C6 1.515(5)
C5 H5A 0.9700
C5 H5B 0.9700
C6 C7 1.504(4)
C6 H6A 0.9700
C6 H6B 0.9700
C7 H7A 0.9700
C7 H7B 0.9700
C8 C13 1.360(4)
C8 C9 1.372(4)
C9 C10 1.381(4)
C9 H9 0.9300
C10 C11 1.358(5)
C10 H10 0.9300
C11 C12 1.350(5)
C11 H11 0.9300
C12 C13 1.390(4)
C12 H12 0.9300
C13 H13 0.9300
C14 C19 1.374(3)
C14 C15 1.377(3)
C15 C16 1.373(3)
C15 H15 0.9300
C16 C17 1.359(4)
C16 H16 0.9300
C17 C18 1.351(4)
C17 H17 0.9300
C18 C19 1.386(4)
C18 H18 0.9300
C19 H19 0.9300
C20 C21 1.490(5)
C20 H20A 0.9700
C20 H20B 0.9700
C21 C22 1.491(5)
C21 H21A 0.9700
C21 H21B 0.9700
C22 C23 1.506(5)
C22 H22A 0.9700
C22 H22B 0.9700
C23 C24 1.504(4)
C23 H23A 0.9700
C23 H23B 0.9700
C24 H24A 0.9700
C24 H24B 0.9700
C25 C30 1.366(8)
C25 C26A 1.382(11)
C25 C26 1.412(8)
C25 C30A 1.410(11)
C26 C27 1.384(8)
C26 H26 0.9300
C27 C28 1.366(8)
C27 H27 0.9300
C28 C29 1.335(8)
C28 H28 0.9300
C29 C30 1.398(8)
C29 H29 0.9300
C30 H30 0.9300
C26A C27A 1.396(11)
C26A H26A 0.9300
C27A C28A 1.367(11)
C27A H27A 0.9300
C28A C29A 1.363(10)
C28A H28A 0.9300
C29A C30A 1.408(10)
C29A H29A 0.9300
C30A H30A 0.9300
C31 C36 1.348(4)
C31 C32 1.359(4)
C32 C33 1.383(4)
C32 H32 0.9300
C33 C34 1.330(4)
C33 H33 0.9300
C34 C35 1.328(4)
C34 H34 0.9300
C35 C36 1.395(4)
C35 H35 0.9300
C36 H36 0.9300

loop_
_geom_torsion_atom_site_label_1
_geom_torsion_atom_site_label_2
_geom_torsion_atom_site_label_3
_geom_torsion_atom_site_label_4
_geom_torsion
S3 Zn S1 C1 -96.44(10)
S4 Zn S1 C1 142.18(10)
S2 Zn S1 C1 19.55(10)
S3 Zn S2 P1 139.02(4)
S1 Zn S2 P1 15.87(4)
S4 Zn S2 P1 -101.27(4)
S1 Zn S3 C2 -104.63(10)
S4 Zn S3 C2 14.48(11)
S2 Zn S3 C2 137.19(10)
S3 Zn S4 P2 16.63(5)
S1 Zn S4 P2 141.60(4)
S2 Zn S4 P2 -99.87(4)
Zn S2 P1 N1 -57.41(10)
Zn S2 P1 C8 -173.18(10)
Zn S2 P1 C14 71.74(9)
Zn S4 P2 N3 -54.23(10)
Zn S4 P2 C25 74.39(9)
Zn S4 P2 C31 -171.27(10)
Zn S1 C1 N1 -32.1(2)
Zn S1 C1 N2 149.20(17)
N2 C1 N1 P1 170.79(18)
S1 C1 N1 P1 -7.9(3)
C8 P1 N1 C1 -176.9(2)
C14 P1 N1 C1 -63.1(2)
S2 P1 N1 C1 66.7(2)
N1 C1 N2 C7 178.7(2)
S1 C1 N2 C7 -2.5(3)
N1 C1 N2 C3 -11.1(4)
S1 C1 N2 C3 167.7(2)
C25 P2 N3 C2 -62.8(3)
C31 P2 N3 C2 -174.3(2)
S4 P2 N3 C2 66.8(3)
P2 N3 C2 N4 164.7(2)
P2 N3 C2 S3 -14.6(4)
C24 N4 C2 N3 -179.2(3)
C20 N4 C2 N3 -8.9(4)
C24 N4 C2 S3 0.2(4)
C20 N4 C2 S3 170.5(2)
Zn S3 C2 N3 -23.4(3)
Zn S3 C2 N4 157.27(18)
C1 N2 C3 C4 -111.9(3)
C7 N2 C3 C4 59.4(3)
N2 C3 C4 C5 -55.5(3)
C3 C4 C5 C6 53.8(4)
C4 C5 C6 C7 -53.9(4)
C1 N2 C7 C6 110.2(3)
C3 N2 C7 C6 -60.8(3)
C5 C6 C7 N2 56.8(4)
N1 P1 C8 C13 -33.5(3)
C14 P1 C8 C13 -149.9(2)
S2 P1 C8 C13 91.7(3)
N1 P1 C8 C9 149.8(2)
C14 P1 C8 C9 33.5(3)
S2 P1 C8 C9 -85.0(2)
C13 C8 C9 C10 -0.6(5)
P1 C8 C9 C10 176.1(2)
C8 C9 C10 C11 1.3(5)
C9 C10 C11 C12 -1.5(6)
C10 C11 C12 C13 1.1(6)
C9 C8 C13 C12 0.1(5)
P1 C8 C13 C12 -176.6(3)
C11 C12 C13 C8 -0.3(6)
N1 P1 C14 C19 153.1(2)
C8 P1 C14 C19 -94.6(3)
S2 P1 C14 C19 19.7(3)
N1 P1 C14 C15 -27.4(2)
C8 P1 C14 C15 84.9(2)
S2 P1 C14 C15 -160.74(19)
C19 C14 C15 C16 0.5(4)
P1 C14 C15 C16 -179.0(2)
C14 C15 C16 C17 0.0(4)
C15 C16 C17 C18 0.0(5)
C16 C17 C18 C19 -0.4(5)
C15 C14 C19 C18 -0.9(4)
P1 C14 C19 C18 178.6(2)
C17 C18 C19 C14 0.9(5)
C2 N4 C20 C21 -111.4(3)
C24 N4 C20 C21 60.2(4)
N4 C20 C21 C22 -58.3(4)
C20 C21 C22 C23 55.0(5)
C21 C22 C23 C24 -52.7(5)
C2 N4 C24 C23 112.7(3)
C20 N4 C24 C23 -58.3(4)
C22 C23 C24 N4 54.2(4)
N3 P2 C25 C30 129.3(12)
C31 P2 C25 C30 -120.2(12)
S4 P2 C25 C30 -4.4(13)
N3 P2 C25 C26A -40.8(13)
C31 P2 C25 C26A 69.7(13)
S4 P2 C25 C26A -174.5(13)
N3 P2 C25 C26 -47.5(8)
C31 P2 C25 C26 63.0(8)
S4 P2 C25 C26 178.7(8)
N3 P2 C25 C30A 139.1(14)
C31 P2 C25 C30A -110.5(14)
S4 P2 C25 C30A 5.3(14)
C30 C25 C26 C27 0.9(19)
C26A C25 C26 C27 18(5)
C30A C25 C26 C27 -10(3)
P2 C25 C26 C27 178.1(9)
C25 C26 C27 C28 -0.1(17)
C26 C27 C28 C29 -0.8(14)
C27 C28 C29 C30 0.8(17)
C26A C25 C30 C29 -6(2)
C26 C25 C30 C29 -1(2)
C30A C25 C30 C29 149(9)
P2 C25 C30 C29 -177.6(9)
C28 C29 C30 C25 0(2)
C30 C25 C26A C27A 8(2)
C26 C25 C26A C27A -156(8)
C30A C25 C26A C27A 1(3)
P2 C25 C26A C27A -179.5(11)
C25 C26A C27A C28A -4(3)
C26A C27A C28A C29A 3(2)
C27A C28A C29A C30A 1(2)
C28A C29A C30A C25 -4(3)
C30 C25 C30A C29A -25(5)
C26A C25 C30A C29A 3(3)
C26 C25 C30A C29A 11(3)
P2 C25 C30A C29A -177.0(16)
N3 P2 C31 C36 171.1(3)
C25 P2 C31 C36 56.5(3)
S4 P2 C31 C36 -62.0(3)
N3 P2 C31 C32 -6.4(3)
C25 P2 C31 C32 -120.9(3)
S4 P2 C31 C32 120.5(2)
C36 C31 C32 C33 1.3(5)
P2 C31 C32 C33 178.9(3)
C31 C32 C33 C34 0.4(6)
C32 C33 C34 C35 -1.2(6)
C33 C34 C35 C36 0.3(6)
C32 C31 C36 C35 -2.2(5)
P2 C31 C36 C35 -179.7(3)
C34 C35 C36 C31 1.4(6)
